data_7007804
loop_
_publ_author_name
'Uzelmeier, Calvin E.'
'Smucker, Bradley W.'
'Reinheimer, Eric W.'
'Shatruk, Mikhail'
'O'Neal, Amanda W'
'Fourmigu\'e, Marc'
'Dunbar, Kim R.'

_publ_section_title
;
 A series of complexes of the phosphorus-based TTF ligand o-P2 with the
 metal ions Fe(II), Co(II), Ni(II), Pd(II), Pt(II), and Ag(I).
;
_journal_issue 44
_journal_name_full 'Dalton transactions (Cambridge, England : 2003)'
_journal_page_first 5259
_journal_page_last 5268
_journal_paper_doi 10.1039/b610659e
_journal_year 2006
_chemical_formula_moiety '2(C64 H52 Ni P4 S8), 4(C7 H8), C14 H16, 4(B F4)'
_chemical_formula_sum 'C170 H152 B4 F16 Ni2 P8 S16'
_chemical_formula_weight 3420.42
_chemical_name_systematic
;
?
;
_space_group_IT_number 12
_symmetry_cell_setting monoclinic
_symmetry_space_group_name_Hall '-C 2y'
_symmetry_space_group_name_H-M 'C 1 2/m 1'
_atom_sites_solution_hydrogens geom
_atom_sites_solution_primary direct
_atom_sites_solution_secondary difmap
_audit_creation_method
;
SHELXL-97, PLATON, and text editor.
;
_cell_angle_alpha 90.00
_cell_angle_beta 127.169(10)
_cell_angle_gamma 90.00
_cell_formula_units_Z 1
_cell_length_a 24.677(2)
_cell_length_b 14.3220(13)
_cell_length_c 15.4465(13)
_cell_measurement_temperature 163(2)
_cell_volume 4350.2(9)
_computing_cell_refinement 'SAINT (Bruker, 2001)'
_computing_data_collection 'SMART V5.625 (Bruker, 2001)'
_computing_data_reduction 'SAINT (Bruker, 2001)'
_computing_molecular_graphics 'X-Seed (Barbour, 2001)'
_computing_structure_refinement 'SHELXL-97 (Sheldrick, 1997)'
_computing_structure_solution 'SHELXS-97 (Sheldrick, 1997)'
_diffrn_ambient_temperature 173(2)
_diffrn_measured_fraction_theta_full 0.989
_diffrn_measured_fraction_theta_max 0.989
_diffrn_measurement_device_type 'Bruker SMART 1000'
_diffrn_radiation_monochromator graphite
_diffrn_radiation_source 'fine-focus sealed tube'
_diffrn_radiation_type MoK\a
_diffrn_radiation_wavelength 0.71073
_diffrn_reflns_av_R_equivalents 0.0881
_diffrn_reflns_av_sigmaI/netI 0.0766
_diffrn_reflns_limit_h_max 30
_diffrn_reflns_limit_h_min -30
_diffrn_reflns_limit_k_max 17
_diffrn_reflns_limit_k_min -17
_diffrn_reflns_limit_l_max 18
_diffrn_reflns_limit_l_min -18
_diffrn_reflns_number 21449
_diffrn_reflns_theta_full 26.00
_diffrn_reflns_theta_max 26.00
_diffrn_reflns_theta_min 1.94
_exptl_absorpt_coefficient_mu 0.548
_exptl_absorpt_correction_T_max 0.9891
_exptl_absorpt_correction_T_min 0.9223
_exptl_absorpt_correction_type multi-scan
_exptl_absorpt_process_details 'SADABS (Bruker, 2000)'
_exptl_crystal_colour Brown
_exptl_crystal_density_diffrn 1.306
_exptl_crystal_density_method 'not measured'
_exptl_crystal_description Platelet
_exptl_crystal_F_000 1768
_exptl_crystal_size_max 0.15
_exptl_crystal_size_mid 0.11
_exptl_crystal_size_min 0.02
_refine_diff_density_max 0.880
_refine_diff_density_min -0.594
_refine_diff_density_rms 0.098
_refine_ls_extinction_method none
_refine_ls_goodness_of_fit_ref 0.937
_refine_ls_hydrogen_treatment mixed
_refine_ls_matrix_type full
_refine_ls_number_parameters 309
_refine_ls_number_reflns 4411
_refine_ls_number_restraints 10
_refine_ls_restrained_S_all 0.938
_refine_ls_R_factor_all 0.1048
_refine_ls_R_factor_gt 0.0616
_refine_ls_shift/su_max 0.007
_refine_ls_shift/su_mean 0.000
_refine_ls_structure_factor_coef Fsqd
_refine_ls_weighting_details 'calc w=1/[\s^2^(Fo^2^)+(0.1181P)^2^+0.0000P] where P=(Fo^2^+2Fc^2^)/3'
_refine_ls_weighting_scheme calc
_refine_ls_wR_factor_gt 0.1568
_refine_ls_wR_factor_ref 0.1834
_reflns_number_gt 2767
_reflns_number_total 4411
_reflns_threshold_expression >2sigma(I)
_cod_data_source_file b610659e.txt
_cod_data_source_block nip22
_cod_depositor_comments
;
The following automatic conversions were performed:
'_symmetry_cell_setting' value 'Monoclinic' changed to 'monoclinic'
according to '/home/saulius/struct/CIF-dictionaries/cif_core.dic'
dictionary named 'cif_core.dic' version 2.4.1 from
2010-06-29.

'_exptl_absorpt_correction_type' value 'Multi-scan' changed
to 'multi-scan' according to
'/home/saulius/struct/CIF-dictionaries/cif_core.dic' dictionary named
'cif_core.dic' version 2.4.1 from 2010-06-29.

Automatic conversion script
Id: cif_fix_enum 1527 2010-12-29 10:47:43Z saulius 
;
_cod_original_cell_volume 4350.2(6)
_cod_original_sg_symbol_H-M 'C 2/m'
_cod_database_code 7007804

loop_
_symmetry_equiv_pos_as_xyz
'x, y, z'
'-x, y, -z'
'x+1/2, y+1/2, z'
'-x+1/2, y+1/2, -z'
'-x, -y, -z'
'x, -y, z'
'-x+1/2, -y+1/2, -z'
'x+1/2, -y+1/2, z'

loop_
_atom_site_label
_atom_site_type_symbol
_atom_site_fract_x
_atom_site_fract_y
_atom_site_fract_z
_atom_site_U_iso_or_equiv
_atom_site_adp_type
_atom_site_occupancy
_atom_site_symmetry_multiplicity
_atom_site_calc_flag
_atom_site_refinement_flags
_atom_site_disorder_assembly
_atom_site_disorder_group
Ni1 Ni 0.5000 0.0000 0.0000 0.0231(3) Uani 1 4 d S . .
S1 S 0.51212(6) -0.10254(9) 0.31713(9) 0.0396(3) Uani 1 1 d . . .
S2 S 0.59216(6) -0.10251(10) 0.57949(9) 0.0461(4) Uani 1 1 d . . .
P1 P 0.52266(5) -0.10760(7) 0.12451(8) 0.0268(3) Uani 1 1 d . . .
F1 F 0.7890(3) 0.0000 1.2056(4) 0.102(2) Uani 1 2 d S . .
F2 F 0.6885(3) 0.0000 1.0426(5) 0.0940(18) Uani 1 2 d S . .
F3 F 0.7824(4) 0.0280(13) 1.0586(6) 0.137(10) Uani 0.50 1 d P . .
F4 F 0.7651(5) -0.1195(7) 1.0877(8) 0.088(3) Uani 0.50 1 d P . .
C1 C 0.5159(2) -0.0467(3) 0.2200(3) 0.0324(9) Uani 1 1 d . . .
C2 C 0.5349(3) 0.0000 0.3948(4) 0.0351(14) Uani 1 2 d S . .
C3 C 0.5683(3) 0.0000 0.5030(5) 0.0380(15) Uani 1 2 d S . .
C4 C 0.6446(2) -0.0458(4) 0.7067(3) 0.0505(14) Uani 1 1 d . . .
C5 C 0.6830(3) -0.1115(6) 0.8023(4) 0.073(2) Uani 1 1 d . . .
H5A H 0.7191 -0.1425 0.8040 0.109 Uiso 1 1 calc R . .
H5B H 0.6518 -0.1585 0.7954 0.109 Uiso 1 1 calc R . .
H5C H 0.7033 -0.0761 0.8697 0.109 Uiso 1 1 calc R . .
C6 C 0.6075(2) -0.1565(3) 0.2060(3) 0.0336(10) Uani 1 1 d . . .
C7 C 0.6270(2) -0.2213(3) 0.2886(3) 0.0426(11) Uani 1 1 d . . .
H7 H 0.5952 -0.2405 0.3005 0.051 Uiso 1 1 calc R . .
C8 C 0.6922(3) -0.2569(4) 0.3524(4) 0.0536(14) Uani 1 1 d . . .
H8 H 0.7053 -0.3000 0.4087 0.064 Uiso 1 1 calc R . .
C9 C 0.7384(3) -0.2297(5) 0.3344(4) 0.0626(16) Uani 1 1 d . . .
H9 H 0.7831 -0.2547 0.3775 0.075 Uiso 1 1 calc R . .
C10 C 0.7193(3) -0.1663(5) 0.2538(4) 0.0640(17) Uani 1 1 d . . .
H10 H 0.7513 -0.1474 0.2422 0.077 Uiso 1 1 calc R . .
C11 C 0.6544(2) -0.1297(4) 0.1895(4) 0.0445(12) Uani 1 1 d . . .
H11 H 0.6419 -0.0861 0.1339 0.053 Uiso 1 1 calc R . .
C12 C 0.4651(2) -0.2040(3) 0.0856(3) 0.0360(10) Uani 1 1 d . . .
C13 C 0.4011(3) -0.1865(5) 0.0571(4) 0.0528(14) Uani 1 1 d . . .
H13 H 0.3871 -0.1244 0.0558 0.063 Uiso 1 1 calc R . .
C14 C 0.3569(3) -0.2622(7) 0.0301(5) 0.079(2) Uani 1 1 d . . .
H14 H 0.3129 -0.2511 0.0111 0.094 Uiso 1 1 calc R . .
C15 C 0.3767(5) -0.3509(6) 0.0311(6) 0.099(3) Uani 1 1 d . . .
H15 H 0.3468 -0.4017 0.0134 0.119 Uiso 1 1 calc R . .
C16 C 0.4388(5) -0.3666(5) 0.0573(7) 0.114(4) Uani 1 1 d . . .
H16 H 0.4518 -0.4287 0.0559 0.137 Uiso 1 1 calc R . .
C17 C 0.4832(3) -0.2958(4) 0.0855(5) 0.072(2) Uani 1 1 d . . .
H17 H 0.5271 -0.3091 0.1054 0.086 Uiso 1 1 calc R . .
C1P C 0.2899(9) 0.0000 0.5460(13) 0.072(9) Uani 0.50 2 d SPD A 1
H1P1 H 0.3035 -0.0645 0.5712 0.108 Uiso 0.25 1 calc PR A 1
H1P2 H 0.2791 0.0317 0.5901 0.108 Uiso 0.25 1 calc PR A 1
H1P3 H 0.3272 0.0328 0.5529 0.108 Uiso 0.25 1 calc PR A 1
C2P C 0.2299(9) 0.0000 0.4322(13) 0.053(5) Uani 0.50 2 d SPRD A 1
C3P C 0.2346(9) 0.0001(12) 0.3470(13) 0.070(9) Uani 0.50 2 d SPRD A 1
H3P H 0.2780 0.0001 0.3617 0.084 Uiso 0.50 2 calc SPR A 1
C4P C 0.1754(16) 0.0000 0.239(2) 0.068(6) Uani 0.50 2 d SPD A 1
H4P H 0.1785 0.0000 0.1808 0.081 Uiso 0.50 2 calc SPR A 1
C5P C 0.1124(11) 0.0000 0.218(2) 0.090(8) Uani 0.50 2 d SPD A 1
H5P H 0.0718 0.0000 0.1456 0.107 Uiso 0.50 2 calc SPR A 1
C6P C 0.110(3) 0.0000 0.308(5) 0.101(12) Uani 0.50 2 d SPD A 1
H6P H 0.0679 0.0000 0.2974 0.121 Uiso 0.50 2 calc SPR A 1
C7P C 0.1640(18) 0.0000 0.400(4) 0.076(9) Uani 0.50 2 d SPD A 1
H7P H 0.1599 0.0000 0.4573 0.091 Uiso 0.50 2 calc SPR A 1
C1Q C 0.1493(11) 0.0000 0.2035(14) 0.17(3) Uani 0.50 2 d SPD B 2
H1Q1 H 0.1579 0.0602 0.1837 0.256 Uiso 0.25 1 calc PR B 2
H1Q2 H 0.1002 -0.0099 0.1612 0.256 Uiso 0.25 1 calc PR B 2
H1Q3 H 0.1693 -0.0502 0.1881 0.256 Uiso 0.25 1 calc PR B 2
C2Q C 0.1810(11) 0.0000 0.3233(14) 0.061(4) Uani 0.50 2 d SPRD B 2
C3Q C 0.1340(11) 0.0000(12) 0.3468(14) 0.17(5) Uani 0.50 2 d SPRD B 2
H3Q H 0.0858 0.0001 0.2950 0.206 Uiso 0.50 2 calc SPR B 2
C4Q C 0.173(2) 0.0000 0.467(4) 0.110(13) Uani 0.50 2 d SPD B 2
H4Q H 0.1483 0.0000 0.4958 0.132 Uiso 0.50 2 calc SPR B 2
C5Q C 0.242(2) 0.0000 0.538(2) 0.105(10) Uani 0.50 2 d SPD B 2
H5Q H 0.2642 0.0000 0.6135 0.126 Uiso 0.50 2 calc SPR B 2
C6Q C 0.280(2) 0.0000 0.500(4) 0.106(15) Uani 0.50 2 d SPD B 2
H6Q H 0.3279 0.0000 0.5484 0.127 Uiso 0.50 2 calc SPR B 2
C7Q C 0.246(2) 0.0000 0.392(4) 0.090(10) Uani 0.50 2 d SPD B 2
H7Q H 0.2713 0.0000 0.3644 0.108 Uiso 0.50 2 calc SPR B 2
C1S C 0.4821(14) 0.355(2) 0.3633(16) 0.071(4) Uiso 0.25 1 d PD . .
H1S1 H 0.5201 0.3321 0.3650 0.107 Uiso 0.25 1 calc PR . .
H1S2 H 0.4671 0.4159 0.3263 0.107 Uiso 0.25 1 calc PR . .
H1S3 H 0.4443 0.3108 0.3241 0.107 Uiso 0.25 1 calc PR . .
C2S C 0.5030(9) 0.3656(10) 0.4691(10) 0.138(16) Uiso 0.25 1 d PGD . .
C3S C 0.5668(8) 0.3708(10) 0.5691(12) 0.086(5) Uiso 0.25 1 d PG . .
H3S H 0.6062 0.3788 0.5722 0.104 Uiso 0.25 1 calc PR . .
C4S C 0.5730(6) 0.3644(7) 0.6645(9) 0.051(5) Uiso 0.25 1 d PG . .
H4S H 0.6166 0.3680 0.7328 0.061 Uiso 0.25 1 calc PR . .
C5S C 0.5154(7) 0.3527(9) 0.6599(10) 0.071(4) Uiso 0.25 1 d PG . .
H5S H 0.5196 0.3482 0.7251 0.086 Uiso 0.25 1 calc PR . .
C6S C 0.4516(6) 0.3474(11) 0.5599(12) 0.064(6) Uiso 0.25 1 d PG . .
H6S H 0.4122 0.3394 0.5568 0.077 Uiso 0.25 1 calc PR . .
C7S C 0.4454(7) 0.3539(9) 0.4645(9) 0.086(5) Uiso 0.25 1 d PG . .
H7S H 0.4018 0.3503 0.3961 0.104 Uiso 0.25 1 calc PR . .
B1 B 0.7575(6) -0.0260(9) 1.0973(8) 0.062(6) Uani 0.50 1 d PG . .

loop_
_atom_site_aniso_label
_atom_site_aniso_U_11
_atom_site_aniso_U_22
_atom_site_aniso_U_33
_atom_site_aniso_U_23
_atom_site_aniso_U_13
_atom_site_aniso_U_12
Ni1 0.0268(5) 0.0253(6) 0.0184(5) 0.000 0.0143(4) 0.000
S1 0.0539(7) 0.0432(7) 0.0313(5) 0.0014(5) 0.0308(5) -0.0038(6)
S2 0.0443(7) 0.0655(9) 0.0303(6) 0.0086(5) 0.0236(5) 0.0075(6)
P1 0.0327(6) 0.0272(6) 0.0220(5) 0.0016(4) 0.0173(4) -0.0007(5)
F1 0.116(5) 0.133(6) 0.055(3) 0.000 0.051(3) 0.000
F2 0.063(3) 0.114(5) 0.107(4) 0.000 0.052(3) 0.000
F3 0.083(5) 0.25(3) 0.076(4) 0.031(8) 0.049(4) -0.065(10)
F4 0.089(6) 0.096(7) 0.102(6) -0.007(5) 0.069(5) 0.001(5)
C1 0.032(2) 0.040(2) 0.0241(18) 0.0019(17) 0.0167(17) 0.0003(19)
C2 0.039(3) 0.051(4) 0.023(3) 0.000 0.023(3) 0.000
C3 0.036(3) 0.058(4) 0.026(3) 0.000 0.022(3) 0.000
C4 0.033(2) 0.090(4) 0.028(2) 0.005(2) 0.0182(19) 0.007(2)
C5 0.058(4) 0.117(6) 0.036(3) 0.021(3) 0.025(3) 0.018(4)
C6 0.040(2) 0.033(2) 0.028(2) -0.0021(17) 0.0202(19) -0.002(2)
C7 0.042(3) 0.041(3) 0.035(2) 0.007(2) 0.019(2) -0.001(2)
C8 0.052(3) 0.053(3) 0.035(2) 0.010(2) 0.016(2) 0.013(3)
C9 0.046(3) 0.076(4) 0.052(3) 0.015(3) 0.022(3) 0.025(3)
C10 0.040(3) 0.097(5) 0.056(3) 0.020(3) 0.030(3) 0.019(3)
C11 0.043(3) 0.057(3) 0.038(2) 0.012(2) 0.027(2) 0.011(2)
C12 0.043(3) 0.037(3) 0.0248(19) 0.0012(17) 0.0189(19) -0.005(2)
C13 0.048(3) 0.074(4) 0.041(3) -0.018(3) 0.029(2) -0.018(3)
C14 0.061(4) 0.133(7) 0.047(3) -0.022(4) 0.035(3) -0.045(5)
C15 0.099(6) 0.081(6) 0.082(5) -0.006(4) 0.036(5) -0.058(5)
C16 0.083(6) 0.046(4) 0.131(7) 0.000(4) 0.021(5) -0.034(4)
C17 0.056(4) 0.038(3) 0.072(4) -0.002(3) 0.012(3) -0.008(3)
C1P 0.081(18) 0.065(14) 0.053(14) 0.000 0.033(14) 0.000
C2P 0.052(11) 0.038(9) 0.046(10) 0.000 0.017(9) 0.000
C3P 0.069(16) 0.080(18) 0.081(16) 0.000 0.057(14) 0.000
C4P 0.095(18) 0.059(12) 0.043(11) 0.000 0.038(12) 0.000
C5P 0.048(12) 0.078(15) 0.091(17) 0.000 0.015(12) 0.000
C6P 0.09(2) 0.11(3) 0.15(3) 0.000 0.10(2) 0.000
C7P 0.08(2) 0.073(17) 0.13(3) 0.000 0.10(2) 0.000
C1Q 0.13(5) 0.26(6) 0.11(4) 0.000 0.06(4) 0.000
C2Q 0.057(11) 0.064(12) 0.055(10) 0.000 0.029(9) 0.000
C3Q 0.13(7) 0.07(3) 0.28(12) 0.000 0.11(7) 0.000
C4Q 0.13(3) 0.081(17) 0.21(4) 0.000 0.15(4) 0.000
C5Q 0.14(3) 0.066(15) 0.068(14) 0.000 0.042(18) 0.000
C6Q 0.16(5) 0.09(2) 0.13(4) 0.000 0.12(4) 0.000
C7Q 0.14(3) 0.050(15) 0.16(3) 0.000 0.13(3) 0.000
B1 0.053(7) 0.09(2) 0.044(6) 0.001(6) 0.031(5) -0.006(7)

loop_
_atom_type_symbol
_atom_type_description
_atom_type_scat_dispersion_real
_atom_type_scat_dispersion_imag
_atom_type_scat_source
C C 0.0033 0.0016 'International Tables Vol C Tables 4.2.6.8 and 6.1.1.4'
H H 0.0000 0.0000 'International Tables Vol C Tables 4.2.6.8 and 6.1.1.4'
B B 0.0013 0.0007 'International Tables Vol C Tables 4.2.6.8 and 6.1.1.4'
F F 0.0171 0.0103 'International Tables Vol C Tables 4.2.6.8 and 6.1.1.4'
P P 0.1023 0.0942 'International Tables Vol C Tables 4.2.6.8 and 6.1.1.4'
S S 0.1246 0.1234 'International Tables Vol C Tables 4.2.6.8 and 6.1.1.4'
Ni Ni 0.3393 1.1124 'International Tables Vol C Tables 4.2.6.8 and 6.1.1.4'

loop_
_geom_angle_atom_site_label_1
_geom_angle_atom_site_label_2
_geom_angle_atom_site_label_3
_geom_angle
_geom_angle_site_symmetry_1
_geom_angle_site_symmetry_3
_geom_angle_publ_flag
P1 Ni1 P1 180.00(7) 6 2_655 ?
P1 Ni1 P1 86.20(5) 6 . ?
P1 Ni1 P1 93.80(5) 2_655 . ?
P1 Ni1 P1 93.80(5) 6 5_655 ?
P1 Ni1 P1 86.20(5) 2_655 5_655 ?
P1 Ni1 P1 180.00(7) . 5_655 ?
C1 S1 C2 92.4(2) . . ?
C3 S2 C4 95.0(2) . . ?
C12 P1 C1 101.5(2) . . ?
C12 P1 C6 106.5(2) . . ?
C1 P1 C6 104.96(19) . . ?
C12 P1 Ni1 119.94(14) . . ?
C1 P1 Ni1 105.57(14) . . ?
C6 P1 Ni1 116.35(15) . . ?
B1 F1 B1 30.8(10) . 6 ?
B1 F2 B1 30.4(11) 6 . ?
F3 F3 B1 88.5(12) 6 6 ?
F3 F3 B1 54.5(9) 6 . ?
B1 F3 B1 34.0(13) 6 . ?
F3 F3 F4 149.1(5) 6 6 ?
B1 F3 F4 60.5(11) 6 6 ?
B1 F3 F4 94.5(9) . 6 ?
B1 F4 F3 43.5(8) . 6 ?
C1 C1 S1 117.16(15) 6 . ?
C1 C1 P1 118.90(14) 6 . ?
S1 C1 P1 123.9(3) . . ?
C3 C2 S1 123.42(15) . . ?
C3 C2 S1 123.42(15) . 6 ?
S1 C2 S1 113.1(3) . 6 ?
C2 C3 S2 122.92(16) . 6 ?
C2 C3 S2 122.92(16) . . ?
S2 C3 S2 114.2(3) 6 . ?
C4 C4 C5 128.6(4) 6 . ?
C4 C4 S2 117.37(19) 6 . ?
C5 C4 S2 114.0(5) . . ?
C11 C6 C7 119.1(4) . . ?
C11 C6 P1 120.7(3) . . ?
C7 C6 P1 120.2(4) . . ?
C8 C7 C6 120.3(5) . . ?
C7 C8 C9 119.9(5) . . ?
C10 C9 C8 119.7(5) . . ?
C9 C10 C11 121.2(5) . . ?
C6 C11 C10 119.9(5) . . ?
C13 C12 C17 118.5(5) . . ?
C13 C12 P1 119.0(4) . . ?
C17 C12 P1 122.4(4) . . ?
C12 C13 C14 119.0(6) . . ?
C15 C14 C13 120.5(7) . . ?
C16 C15 C14 119.7(7) . . ?
C15 C16 C17 121.5(8) . . ?
C16 C17 C12 120.7(7) . . ?
C3P C2P C7P 114(2) . . ?
C3P C2P C1P 122.4 . . ?
C7P C2P C1P 123(2) . . ?
C2P C3P C4P 120.1(15) . . ?
C5P C4P C3P 120(2) . . ?
C4P C5P C6P 118(3) . . ?
C7P C6P C5P 118(4) . . ?
C6P C7P C2P 129(4) . . ?
C7Q C2Q C3Q 127(2) . . ?
C7Q C2Q C1Q 119(2) . . ?
C3Q C2Q C1Q 114.7 . . ?
C2Q C3Q C4Q 107.9(15) . . ?
C5Q C4Q C3Q 124(3) . . ?
C6Q C5Q C4Q 120(3) . . ?
C5Q C6Q C7Q 117(4) . . ?
C2Q C7Q C6Q 124(4) . . ?
C3S C2S C7S 120.0 . . ?
C3S C2S C1S 132.7(16) . . ?
C7S C2S C1S 106.6(17) . . ?
C4S C3S C2S 120.0 . . ?
C3S C4S C5S 120.0 . . ?
C6S C5S C4S 120.0 . . ?
C7S C6S C5S 120.0 . . ?
C6S C7S C2S 120.0 . . ?
B1 B1 F3 91.5(13) 6 6 ?
B1 B1 F3 54.5(10) 6 . ?
F3 B1 F3 36.9(17) 6 . ?
B1 B1 F4 167.4(9) 6 . ?
F3 B1 F4 76.0(14) 6 . ?
F3 B1 F4 112.9(13) . . ?
B1 B1 F1 74.6(6) 6 . ?
F3 B1 F1 125.0(12) 6 . ?
F3 B1 F1 107.9(11) . . ?
F4 B1 F1 112.0(8) . . ?
B1 B1 F2 74.8(6) 6 . ?
F3 B1 F2 123.6(9) 6 . ?
F3 B1 F2 107.0(8) . . ?
F4 B1 F2 112.6(10) . . ?
F1 B1 F2 104.0(9) . . ?

loop_
_geom_bond_atom_site_label_1
_geom_bond_atom_site_label_2
_geom_bond_distance
_geom_bond_site_symmetry_2
_geom_bond_publ_flag
Ni1 P1 2.2555(10) 6 ?
Ni1 P1 2.2555(10) 2_655 ?
Ni1 P1 2.2555(10) . ?
Ni1 P1 2.2555(10) 5_655 ?
S1 C1 1.753(4) . ?
S1 C2 1.760(3) . ?
S2 C3 1.749(3) . ?
S2 C4 1.767(5) . ?
P1 C12 1.804(5) . ?
P1 C1 1.806(4) . ?
P1 C6 1.810(5) . ?
F1 B1 1.403(13) . ?
F1 B1 1.403(12) 6 ?
F2 B1 1.419(13) 6 ?
F2 B1 1.419(13) . ?
F3 F3 0.80(4) 6 ?
F3 B1 1.086(15) 6 ?
F3 B1 1.332(16) . ?
F3 F4 1.529(19) 6 ?
F4 B1 1.372(16) . ?
F4 F3 1.529(19) 6 ?
C1 C1 1.337(9) 6 ?
C2 C3 1.344(8) . ?
C2 S1 1.760(3) 6 ?
C3 S2 1.749(3) 6 ?
C4 C4 1.312(12) 6 ?
C4 C5 1.507(7) . ?
C6 C11 1.380(6) . ?
C6 C7 1.406(6) . ?
C7 C8 1.379(7) . ?
C8 C9 1.383(8) . ?
C9 C10 1.372(8) . ?
C10 C11 1.381(7) . ?
C12 C13 1.382(7) . ?
C12 C17 1.388(8) . ?
C13 C14 1.412(9) . ?
C14 C15 1.357(12) . ?
C15 C16 1.347(13) . ?
C16 C17 1.358(9) . ?
C1P C2P 1.4620 . ?
C2P C3P 1.3891 . ?
C2P C7P 1.38(3) . ?
C3P C4P 1.40(3) . ?
C4P C5P 1.38(4) . ?
C5P C6P 1.43(6) . ?
C6P C7P 1.22(8) . ?
C1Q C2Q 1.5118 . ?
C2Q C7Q 1.27(4) . ?
C2Q C3Q 1.4101 . ?
C3Q C4Q 1.49(5) . ?
C4Q C5Q 1.36(5) . ?
C5Q C6Q 1.35(5) . ?
C6Q C7Q 1.35(5) . ?
C1S C2S 1.392(16) . ?
C2S C3S 1.3900 . ?
C2S C7S 1.3900 . ?
C3S C4S 1.3900 . ?
C4S C5S 1.3900 . ?
C5S C6S 1.3900 . ?
C6S C7S 1.3900 . ?
B1 B1 0.75(3) 6 ?
B1 F3 1.086(15) 6 ?
